data_2103993
loop_
_publ_author_name
'Turowska-Tyrk, Ilona'
'Trzop, El\.zbieta'

_publ_section_title
;
 Monitoring structural transformations in crystals. 6. The [4+4]
 photodimerization of 9-methylanthracene
;
_journal_issue 6
_journal_name_full 'Acta Crystallographica Section B'
_journal_page_first 779
_journal_page_last 786
_journal_paper_doi 10.1107/S0108768103023255
_journal_volume 59
_journal_year 2003
_chemical_formula_sum 'C15 H12'
_chemical_formula_weight 192.25
_chemical_name_systematic
;
 ?
;
_space_group_IT_number 14
_symmetry_cell_setting monoclinic
_symmetry_space_group_name_Hall '-P 2ybc'
_symmetry_space_group_name_H-M 'P 1 21/c 1'
_atom_sites_solution_hydrogens geom
_atom_sites_solution_primary direct
_atom_sites_solution_secondary difmap
_audit_creation_method SHELXL-97
_cell_angle_alpha 90.00
_cell_angle_beta 96.67(2)
_cell_angle_gamma 90.00
_cell_formula_units_Z 4
_cell_length_a 8.8470(16)
_cell_length_b 14.539(3)
_cell_length_c 8.1361(16)
_cell_measurement_reflns_used 500
_cell_measurement_temperature 293(2)
_cell_measurement_theta_max 22
_cell_measurement_theta_min 4
_cell_volume 1039.4(4)
_computing_cell_refinement 'Kuma KM4CCD software 2000'
_computing_data_collection 'Kuma KM4CCD software 2000'
_computing_data_reduction 'Kuma KM4CCD software 2000'
_computing_molecular_graphics 'ORTEP-3 1997'
_computing_publication_material 'SHELXL-97 (Sheldrick, 1997)'
_computing_structure_refinement 'SHELXL-97 (Sheldrick, 1997)'
_computing_structure_solution 'SHELXS-97 (Sheldrick, 1990)'
_diffrn_ambient_temperature 293(2)
_diffrn_measured_fraction_theta_full 0.955
_diffrn_measured_fraction_theta_max 0.955
_diffrn_measurement_device_type 'Kuma KM4CCD diffractometer'
_diffrn_measurement_method '\w scans'
_diffrn_radiation_monochromator graphite
_diffrn_radiation_source 'fine-focus sealed tube'
_diffrn_radiation_type MoK\a
_diffrn_radiation_wavelength 0.71073
_diffrn_reflns_av_R_equivalents 0.0394
_diffrn_reflns_av_sigmaI/netI 0.0366
_diffrn_reflns_limit_h_max 10
_diffrn_reflns_limit_h_min -10
_diffrn_reflns_limit_k_max 16
_diffrn_reflns_limit_k_min -17
_diffrn_reflns_limit_l_max 5
_diffrn_reflns_limit_l_min -10
_diffrn_reflns_number 3380
_diffrn_reflns_theta_full 26.00
_diffrn_reflns_theta_max 26.00
_diffrn_reflns_theta_min 4.58
_exptl_absorpt_coefficient_mu 0.069
_exptl_absorpt_correction_T_max 0.9863
_exptl_absorpt_correction_T_min 0.9662
_exptl_crystal_colour 'Pale yellow'
_exptl_crystal_density_diffrn 1.228
_exptl_crystal_density_method 'not measured'
_exptl_crystal_F_000 408
_exptl_crystal_size_max 0.50
_exptl_crystal_size_mid 0.35
_exptl_crystal_size_min 0.20
_refine_diff_density_max 0.352
_refine_diff_density_min -0.196
_refine_ls_extinction_coef 0.03(3)
_refine_ls_extinction_expression Fc^*^=kFc[1+0.001xFc^2^\l^3^/sin(2\q)]^-1/4^
_refine_ls_extinction_method SHELXL
_refine_ls_goodness_of_fit_ref 1.265
_refine_ls_hydrogen_treatment mixed
_refine_ls_matrix_type full
_refine_ls_number_parameters 198
_refine_ls_number_reflns 1947
_refine_ls_number_restraints 148
_refine_ls_restrained_S_all 1.227
_refine_ls_R_factor_all 0.1473
_refine_ls_R_factor_gt 0.1035
_refine_ls_shift/su_max 0.002
_refine_ls_shift/su_mean 0.000
_refine_ls_structure_factor_coef Fsqd
_refine_ls_weighting_details 'w=1/[\s^2^(Fo^2^)+(0.2000P)^2^+0.0000P] where P=(Fo^2^+2Fc^2^)/3'
_refine_ls_weighting_scheme calc
_refine_ls_wR_factor_gt 0.3254
_refine_ls_wR_factor_ref 0.3749
_reflns_number_gt 1027
_reflns_number_total 1947
_reflns_threshold_expression >2sigma(I)
_cod_data_source_file bk0138.cif
_cod_data_source_block 18D
_cod_depositor_comments
;
The following automatic conversions were performed:
'_symmetry_cell_setting' value 'Monoclinic' changed to 'monoclinic'
according to '/home/saulius/struct/CIF-dictionaries/cif_core.dic'
dictionary named 'cif_core.dic' version 2.4.1 from 2010-06-29.

Automatic conversion script
Id: cif_fix_enum 1527 2010-12-29 10:47:43Z saulius 

The following automatic conversions were performed:

'_symmetry_cell_setting' value 'Monoclinic' changed to 'monoclinic'
according to /home/saulius/struct/CIF-dictionaries/cif_core.dic
dictionary named 'cif_core.dic' version 2.4.1 from 2010-06-29.

Automatic conversion script
Id: cif_fix_values 1715 2011-07-08 13:25:40Z adriana 

The following automatic conversions were performed:

'_refine_ls_weighting_scheme' value 'calc
w=1/[\s^2^(Fo^2^)+(0.2000P)^2^+0.0000P] where P=(Fo^2^+2Fc^2^)/3' was
changed to 'calc'. New tag '_refine_ls_weighting_details' was
created. The value of the new tag was set to
'w=1/[\s^2^(Fo^2^)+(0.2000P)^2^+0.0000P] where P=(Fo^2^+2Fc^2^)/3'.

Automatic conversion script
Id: cif_fix_values 3143 2015-03-26 13:38:13Z robertas 
;
_cod_original_sg_symbol_H-M P21/c
_cod_database_code 2103993
_cod_database_fobs_code 2103993

loop_
_symmetry_equiv_pos_as_xyz
'x, y, z'
'x, -y+1/2, z+1/2'
'-x, -y, -z'
'-x, y-1/2, -z-1/2'

loop_
_atom_site_label
_atom_site_fract_x
_atom_site_fract_y
_atom_site_fract_z
_atom_site_U_iso_or_equiv
_atom_site_adp_type
_atom_site_calc_flag
_atom_site_refinement_flags
_atom_site_occupancy
_atom_site_disorder_assembly
_atom_site_disorder_group
_atom_site_type_symbol
C1M 1.1023(5) 0.4193(3) 0.3043(6) 0.0779(13) Uani d PDU 0.821(6) A 1 C
H1M 1.0492 0.4464 0.3838 0.093 Uiso calc PR 0.821(6) A 1 H
C2M 1.2519(6) 0.4028(3) 0.3419(7) 0.0956(16) Uani d PDU 0.821(6) A 1 C
H2M 1.3004 0.4200 0.4449 0.115 Uiso calc PR 0.821(6) A 1 H
C3M 1.3358(5) 0.3597(4) 0.2264(9) 0.0936(17) Uani d PDU 0.821(6) A 1 C
H3M 1.4390 0.3481 0.2538 0.112 Uiso calc PR 0.821(6) A 1 H
C4M 1.2665(5) 0.3353(3) 0.0764(7) 0.0798(13) Uani d PD 0.821(6) A 1 C
H4M 1.3226 0.3060 0.0020 0.096 Uiso calc PR 0.821(6) A 1 H
C5M 0.8077(7) 0.3191(3) -0.3259(5) 0.0729(13) Uani d PDU 0.821(6) A 1 C
H5M 0.8643 0.2943 -0.4046 0.087 Uiso calc PR 0.821(6) A 1 H
C6M 0.6565(7) 0.3294(3) -0.3631(6) 0.0853(15) Uani d PDU 0.821(6) A 1 C
H6M 0.6099 0.3101 -0.4657 0.102 Uiso calc PR 0.821(6) A 1 H
C7M 0.5688(7) 0.3688(3) -0.2499(7) 0.0839(15) Uani d PDU 0.821(6) A 1 C
H7M 0.4643 0.3750 -0.2775 0.101 Uiso calc PR 0.821(6) A 1 H
C8M 0.6338(8) 0.3978(4) -0.1012(8) 0.0744(18) Uani d PD 0.821(6) A 1 C
H8M 0.5739 0.4260 -0.0292 0.089 Uiso calc PR 0.821(6) A 1 H
C9M 0.8655(4) 0.4124(3) 0.1037(5) 0.0623(11) Uani d PDU 0.821(6) A 1 C
C10M 1.0361(4) 0.3295(2) -0.1253(4) 0.0645(11) Uani d PD 0.821(6) A 1 C
H10M 1.0928 0.3021 -0.2014 0.077 Uiso calc PR 0.821(6) A 1 H
C11M 1.0214(4) 0.3966(3) 0.1464(6) 0.0596(11) Uani d PDU 0.821(6) A 1 C
C12M 1.1079(4) 0.3536(3) 0.0291(5) 0.0624(11) Uani d PD 0.821(6) A 1 C
C13M 0.8828(4) 0.3450(2) -0.1692(5) 0.0610(11) Uani d PD 0.821(6) A 1 C
C14M 0.7933(5) 0.3862(3) -0.0514(5) 0.0581(11) Uani d PD 0.821(6) A 1 C
C15M 0.7739(10) 0.4557(7) 0.2310(11) 0.090(3) Uani d PDU 0.821(6) A 1 C
H15A 0.6699 0.4626 0.1840 0.135 Uiso calc PR 0.821(6) A 1 H
H15B 0.8157 0.5149 0.2626 0.135 Uiso calc PR 0.821(6) A 1 H
H15C 0.7784 0.4168 0.3268 0.135 Uiso calc PR 0.821(6) A 1 H
C1D 1.058(3) 0.3936(18) 0.362(3) 0.120(11) Uiso d PDU 0.179(6) A 2 C
C2D 1.198(2) 0.3563(16) 0.422(3) 0.108(8) Uiso d PDU 0.179(6) A 2 C
C3D 1.309(3) 0.3431(18) 0.316(3) 0.118(10) Uiso d PDU 0.179(6) A 2 C
C4D 1.283(2) 0.3650(15) 0.149(3) 0.064(6) Uiso d PD 0.179(6) A 2 C
C5D 0.889(2) 0.3530(16) -0.290(2) 0.092(7) Uiso d PDU 0.179(6) A 2 C
C6D 0.736(3) 0.329(2) -0.335(4) 0.113(16) Uiso d PDU 0.179(6) A 2 C
C7D 0.631(3) 0.349(2) -0.229(3) 0.111(11) Uiso d PDU 0.179(6) A 2 C
C8D 0.674(3) 0.391(2) -0.078(3) 0.075(11) Uiso d PD 0.179(6) A 2 C
C9D 0.8829(17) 0.4676(10) 0.1253(18) 0.076(6) Uiso d PDU 0.179(6) . 2 C
C10D 1.0927(16) 0.4240(9) -0.0861(17) 0.068(5) Uiso d PD 0.179(6) . 2 C
C11D 1.030(2) 0.4225(16) 0.199(2) 0.083(9) Uiso d PDU 0.179(6) A 2 C
C12D 1.136(2) 0.4013(15) 0.092(2) 0.085(7) Uiso d PD 0.179(6) A 2 C
C13D 0.9305(17) 0.3974(14) -0.141(2) 0.083(6) Uiso d PD 0.179(6) A 2 C
C14D 0.8219(19) 0.4167(13) -0.032(2) 0.060(7) Uiso d PD 0.179(6) A 2 C
C15D 0.760(4) 0.466(3) 0.244(5) 0.104(15) Uiso d PDU 0.179(6) A 2 C

loop_
_atom_site_aniso_label
_atom_site_aniso_U_11
_atom_site_aniso_U_22
_atom_site_aniso_U_33
_atom_site_aniso_U_12
_atom_site_aniso_U_13
_atom_site_aniso_U_23
C1M 0.081(3) 0.075(3) 0.076(3) 0.000(2) 0.003(2) -0.004(2)
C2M 0.099(4) 0.089(3) 0.093(4) -0.003(3) -0.011(3) -0.003(3)
C3M 0.067(3) 0.104(4) 0.104(5) -0.003(2) -0.013(3) 0.008(3)
C4M 0.070(3) 0.080(3) 0.088(3) -0.001(2) 0.004(2) -0.008(3)
C5M 0.089(4) 0.064(3) 0.065(3) 0.004(2) 0.009(2) -0.0047(18)
C6M 0.100(4) 0.077(3) 0.074(3) 0.002(2) -0.013(3) -0.002(2)
C7M 0.068(3) 0.080(3) 0.101(4) 0.005(2) 0.001(3) 0.008(2)
C8M 0.065(3) 0.072(3) 0.085(4) 0.013(3) 0.004(3) 0.009(2)
C9M 0.063(2) 0.058(2) 0.069(3) 0.0003(16) 0.0201(18) 0.0022(16)
C10M 0.071(3) 0.060(2) 0.065(2) 0.0005(16) 0.0185(18) -0.0057(16)
C11M 0.068(3) 0.054(2) 0.058(2) -0.0022(16) 0.0083(18) 0.0026(19)
C12M 0.055(2) 0.060(2) 0.073(3) -0.0020(15) 0.0118(17) 0.0049(18)
C13M 0.069(2) 0.053(2) 0.062(2) 0.0010(16) 0.0099(18) 0.0066(15)
C14M 0.064(3) 0.048(2) 0.063(2) -0.0006(19) 0.0103(17) -0.0004(17)
C15M 0.096(4) 0.093(4) 0.086(4) 0.011(3) 0.027(3) -0.005(3)

loop_
_atom_type_symbol
_atom_type_description
_atom_type_scat_dispersion_real
_atom_type_scat_dispersion_imag
_atom_type_scat_source
C C 0.0033 0.0016 'International Tables Vol C Tables 4.2.6.8 and 6.1.1.4'
H H 0.0000 0.0000 'International Tables Vol C Tables 4.2.6.8 and 6.1.1.4'

loop_
_geom_angle_atom_site_label_1
_geom_angle_atom_site_label_2
_geom_angle_atom_site_label_3
_geom_angle_site_symmetry_3
_geom_angle
C2M C1M C11M . 122.6(4)
C1M C2M C3M . 120.5(5)
C4M C3M C2M . 120.1(5)
C3M C4M C12M . 121.4(5)
C6M C5M C13M . 121.5(4)
C5M C6M C7M . 120.8(4)
C8M C7M C6M . 120.7(5)
C7M C8M C14M . 121.4(5)
C14M C9M C11M . 120.8(3)
C14M C9M C15M . 120.2(5)
C11M C9M C15M . 119.0(5)
C13M C10M C12M . 121.7(3)
C9M C11M C12M . 119.5(4)
C9M C11M C1M . 124.0(4)
C12M C11M C1M . 116.6(3)
C10M C12M C11M . 119.4(3)
C10M C12M C4M . 121.8(4)
C11M C12M C4M . 118.8(4)
C10M C13M C5M . 122.2(4)
C10M C13M C14M . 119.7(3)
C5M C13M C14M . 118.2(4)
C9M C14M C8M . 123.7(4)
C9M C14M C13M . 118.9(4)
C8M C14M C13M . 117.4(4)
C11D C1D C2D . 120.8(18)
C1D C2D C3D . 119.7(18)
C4D C3D C2D . 121.8(18)
C3D C4D C12D . 116.1(15)
C13D C5D C6D . 119.8(17)
C7D C6D C5D . 119(2)
C6D C7D C8D . 121(2)
C14D C8D C7D . 121(2)
C11D C9D C14D . 109.0(14)
C11D C9D C15D . 112(2)
C14D C9D C15D . 108(2)
C11D C9D C10D 3_765 111.6(13)
C14D C9D C10D 3_765 110.4(12)
C15D C9D C10D 3_765 105.2(19)
C12D C10D C13D . 110.8(12)
C12D C10D C9D 3_765 112.3(12)
C13D C10D C9D 3_765 109.6(12)
C12D C11D C1D . 118.5(15)
C12D C11D C9D . 117.3(14)
C1D C11D C9D . 123.9(15)
C11D C12D C4D . 122.4(14)
C11D C12D C10D . 116.7(13)
C4D C12D C10D . 120.9(14)
C5D C13D C14D . 120.7(14)
C5D C13D C10D . 121.7(14)
C14D C13D C10D . 117.5(13)
C8D C14D C13D . 118.2(15)
C8D C14D C9D . 126.7(15)
C13D C14D C9D . 115.1(13)

loop_
_geom_bond_atom_site_label_1
_geom_bond_atom_site_label_2
_geom_bond_site_symmetry_2
_geom_bond_distance
C1M C2M . 1.345(6)
C1M C11M . 1.434(6)
C2M C3M . 1.410(7)
C3M C4M . 1.348(7)
C4M C12M . 1.436(5)
C5M C6M . 1.346(8)
C5M C13M . 1.419(6)
C6M C7M . 1.394(6)
C7M C8M . 1.346(7)
C8M C14M . 1.432(7)
C9M C14M . 1.399(6)
C9M C11M . 1.402(5)
C9M C15M . 1.524(7)
C10M C13M . 1.381(5)
C10M C12M . 1.385(5)
C11M C12M . 1.434(6)
C13M C14M . 1.442(5)
C1D C11D . 1.384(17)
C1D C2D . 1.386(17)
C2D C3D . 1.399(17)
C3D C4D . 1.391(17)
C4D C12D . 1.433(16)
C5D C13D . 1.385(16)
C5D C6D . 1.401(18)
C6D C7D . 1.372(18)
C7D C8D . 1.381(18)
C8D C14D . 1.373(17)
C9D C11D . 1.519(15)
C9D C14D . 1.520(15)
C9D C15D . 1.535(17)
C9D C10D 3_765 1.627(15)
C10D C12D . 1.492(15)
C10D C13D . 1.503(15)
C10D C9D 3_765 1.627(15)
C11D C12D . 1.381(16)
C13D C14D . 1.408(15)
